data_9003715
loop_
_publ_author_name
'Camara, F.'
'Oberti, R.'

_publ_section_title
;
 The crystal-chemistry of holmquistites: Ferroholmquistite from
 Greenbushes (Western Australia) and
 hints for compositional constraints in B-Li amphiboles
 Sample: HS 119915 Siberia
;
_journal_name_full 'American Mineralogist'
_journal_page_first 1167
_journal_page_last 1176
_journal_paper_doi 10.2138/am.2005.1793
_journal_volume 90
_journal_year 2005
_chemical_formula_sum 'Al1.97 F0.03 Fe1.23 H1.97 Li1.98 Mg1.8 Mn0.02 Na0.03 O23.97 Si7.99 Zn0.01'
_chemical_name_mineral Holmquistite
_space_group_IT_number 62
_symmetry_space_group_name_Hall '-P 2ac 2n'
_symmetry_space_group_name_H-M 'P n m a'
_cell_angle_alpha 90
_cell_angle_beta 90
_cell_angle_gamma 90
_cell_length_a 18.277
_cell_length_b 17.650
_cell_length_c 5.2736
_cell_formula_units_Z 4
_cell_volume 1701.206
_exptl_crystal_density_diffrn 3.101
_cod_depositor_comments
;
 Changing the _chemical_formula_sum data item value from
 'Al1.97 F0.03 Fe1.23 H3.94 Li1.98 Mg1.8 Mn0.02 Na0.03 O23.97 Si7.99 Zn0.01' to
 'Al1.97 F0.03 Fe1.23 H1.97 Li1.98 Mg1.8 Mn0.02 Na0.03 O23.97 Si7.99 Zn0.01'.

 Antanas Vaitkus,
 2017-01-25

 Adding the _atom_site_type_symbol data item.

 Antanas Vaitkus,
 2017-01-17
;
_cod_original_formula_sum 'Mg1.8 Fe1.23 Mn.02 Al1.97 Zn.01 Li1.98 Na.03 Si7.99 O23.97 F.03 H3.94'
_cod_database_code 9003715

loop_
_symmetry_equiv_pos_as_xyz
x,y,z
x,1/2-y,z
-x,1/2+y,-z
1/2-x,1/2+y,1/2+z
1/2+x,1/2-y,1/2-z
1/2+x,y,1/2-z
1/2-x,-y,1/2+z
-x,-y,-z

loop_
_atom_site_label
_atom_site_type_symbol
_atom_site_fract_x
_atom_site_fract_y
_atom_site_fract_z
_atom_site_occupancy
_atom_site_U_iso_or_equiv
Mg1 Mg 0.12520 0.15890 0.39470 0.63000 0.00700
Fe1 Fe 0.12520 0.15890 0.39470 0.36000 0.00700
Mn1 Mn 0.12520 0.15890 0.39470 0.01000 0.00700
Al2 Al 0.12540 0.06870 -0.10390 0.98000 0.00500
Fe2 Fe 0.12540 0.06870 -0.10390 0.01500 0.00500
Zn2 Zn 0.12540 0.06870 -0.10390 0.00500 0.00500
Mg3 Mg 0.12530 0.25000 -0.10550 0.54000 0.00600
Fe3 Fe 0.12530 0.25000 -0.10550 0.46000 0.00600
Li4 Li 0.12270 -0.00860 0.39540 0.99000 0.02000
Fe4 Fe 0.12270 -0.00860 0.39540 0.01000 0.02000
NaA Na 0.37500 0.25000 0.50000 0.03000 ?
Si1A Si 0.26950 0.16200 0.06730 0.99750 0.00400
Al1A Al 0.26950 0.16200 0.06730 0.00250 0.00400
Si1B Si -0.01880 0.16240 0.72320 0.99750 0.00500
Al1B Al -0.01880 0.16240 0.72320 0.00250 0.00500
Si2A Si 0.27360 0.07590 0.57330 1.00000 0.00400
Si2B Si -0.02420 0.07700 0.21450 1.00000 0.00500
O1A O 0.18040 0.15630 0.04940 1.00000 0.00600
O1B O 0.07010 0.15560 0.73960 1.00000 0.00700
O2A O 0.18440 0.07530 0.59310 1.00000 0.00600
O2B O 0.06520 0.07460 0.19680 1.00000 0.00600
O-H3A O 0.18240 0.25000 0.55420 0.98500 0.00800
F3A F 0.18240 0.25000 0.55420 0.01500 0.00800
O-H3B O 0.06850 0.25000 0.23550 0.98500 0.00800
F3B F 0.06850 0.25000 0.23550 0.01500 0.00800
O4A O 0.31270 -0.00450 0.56160 1.00000 0.00700
O4B O -0.06490 -0.00120 0.26730 1.00000 0.00800
O5A O 0.30560 0.11470 -0.16460 1.00000 0.00800
O5B O -0.05460 0.11360 0.94940 1.00000 0.00800
O6A O 0.29670 0.12960 0.33590 1.00000 0.00800
O6B O -0.04640 0.13340 0.44910 1.00000 0.00800
O7A O 0.29330 0.25000 0.04250 1.00000 0.00900
O7B O -0.04260 0.25000 0.75650 1.00000 0.01000
HA H 0.23120 0.25000 0.55630 0.98500 ?
HB H 0.00730 0.25000 0.23070 0.98500 ?
